data_4347104
loop_
_publ_author_name
'Kumar, Anuj'
'Gangwar, Manoj Kumar'
'Prakasham, A. P.'
'Mhatre, Darshan'
'Kalita, Alok Ch'
'Ghosh, Prasenjit'

_publ_section_title
;
 Accessing a Biologically Relevant Benzofuran Skeleton by a One-Pot Tandem
 Heck Alkynylation/Cyclization Reaction Using Well-Defined Palladium
 N-Heterocyclic Carbene Complexes.
;
_journal_issue 6
_journal_name_full 'Inorganic chemistry'
_journal_page_first 2882
_journal_page_last 2893
_journal_paper_doi 10.1021/acs.inorgchem.5b02727
_journal_volume 55
_journal_year 2016
_chemical_absolute_configuration ad
_chemical_formula_moiety 'C22 H30 Br4 N8 Pd2'
_chemical_formula_sum 'C22 H30 Br4 N8 Pd2'
_chemical_formula_weight 938.94
_space_group_IT_number 2
_space_group_name_Hall '-P 1'
_space_group_name_H-M_alt 'P -1'
_symmetry_cell_setting triclinic
_symmetry_space_group_name_H-M 'P -1'
_atom_sites_solution_hydrogens geom
_atom_sites_solution_primary direct
_atom_sites_solution_secondary difmap
_audit_creation_method SHELXL-97
_cell_angle_alpha 66.155(14)
_cell_angle_beta 76.939(19)
_cell_angle_gamma 67.296(16)
_cell_formula_units_Z 2
_cell_length_a 10.665(2)
_cell_length_b 12.9981(19)
_cell_length_c 13.882(3)
_cell_measurement_reflns_used 4319
_cell_measurement_temperature 100(2)
_cell_measurement_theta_max 25.37
_cell_measurement_theta_min 0.958
_cell_volume 1618.1(6)
_computing_cell_refinement 'Rigaku CrystalClear'
_computing_data_collection 'Rigaku CrystalClear'
_computing_data_reduction 'Rigaku CrystalClear'
_computing_molecular_graphics 'Rigaku SHELXTL (Sheldrick, 2008)'
_computing_publication_material 'Rigaku SHELXTL (Sheldrick, 2008)'
_computing_structure_refinement 'SHELXS-97 (Sheldrick, 2008)'
_computing_structure_solution 'SHELXS-97 (Sheldrick, 2008)'
_diffrn_ambient_temperature 100(2)
_diffrn_detector_area_resol_mean 7.111
_diffrn_measured_fraction_theta_full 0.958
_diffrn_measured_fraction_theta_max 0.958
_diffrn_measurement_device_type CCD
_diffrn_measurement_method 'profile data from \w-scans'
_diffrn_radiation_monochromator graphite
_diffrn_radiation_source 'fine-focus sealed tube'
_diffrn_radiation_type MoK\a
_diffrn_radiation_wavelength 0.71075
_diffrn_reflns_av_R_equivalents 0.0628
_diffrn_reflns_av_sigmaI/netI 0.0771
_diffrn_reflns_limit_h_max 12
_diffrn_reflns_limit_h_min -12
_diffrn_reflns_limit_k_max 15
_diffrn_reflns_limit_k_min -10
_diffrn_reflns_limit_l_max 16
_diffrn_reflns_limit_l_min -16
_diffrn_reflns_number 12072
_diffrn_reflns_theta_full 25.37
_diffrn_reflns_theta_max 25.37
_diffrn_reflns_theta_min 4.53
_diffrn_standards_number 0
_exptl_absorpt_coefficient_mu 6.074
_exptl_absorpt_correction_T_max 0.551
_exptl_absorpt_correction_T_min 0.397
_exptl_absorpt_correction_type multi-scan
_exptl_absorpt_process_details CrystalClear
_exptl_crystal_colour Colorless
_exptl_crystal_density_diffrn 1.927
_exptl_crystal_density_method 'not measured'
_exptl_crystal_description Prism
_exptl_crystal_F_000 900
_exptl_crystal_size_max 0.237
_exptl_crystal_size_mid 0.132
_exptl_crystal_size_min 0.098
_refine_diff_density_max 2.356
_refine_diff_density_min -1.395
_refine_diff_density_rms 0.192
_refine_ls_extinction_method none
_refine_ls_goodness_of_fit_ref 1.028
_refine_ls_hydrogen_treatment constr
_refine_ls_matrix_type full
_refine_ls_number_parameters 327
_refine_ls_number_reflns 5683
_refine_ls_number_restraints 0
_refine_ls_restrained_S_all 1.028
_refine_ls_R_factor_all 0.0621
_refine_ls_R_factor_gt 0.0509
_refine_ls_shift/su_max 0.000
_refine_ls_shift/su_mean 0.000
_refine_ls_structure_factor_coef Fsqd
_refine_ls_weighting_details 'calc w=1/[\s^2^(Fo^2^)+(0.0781P)^2^+0.0000P] where P=(Fo^2^+2Fc^2^)/3'
_refine_ls_weighting_scheme calc
_refine_ls_wR_factor_gt 0.1394
_refine_ls_wR_factor_ref 0.1472
_reflns_number_gt 4319
_reflns_number_total 5683
_reflns_threshold_expression >2sigma(I)
_cod_data_source_file ic5b02727_si_002.cif
_cod_data_source_block ak108
_cod_depositor_comments
;
The following automatic conversions were performed:

data item '_symmetry_cell_setting' value 'Triclinic' was changed to
'triclinic' in accordance with the
/home/saulius/struct/COD-crude-data/automatic-downloads/DataCite-retrospective/ACS/depositions/lib/dictionaries/cif_core.dic
dictionary named 'cif_core.dic' version 2.4.2 last updated on
2011-04-26.

Automatic conversion script
Id: cif_fix_values 6909 2019-04-08 15:41:33Z antanas 
;
_cod_original_cell_volume 1618.1(5)
_cod_database_code 4347104

loop_
_symmetry_equiv_pos_as_xyz
'x, y, z'
'-x, -y, -z'

loop_
_atom_site_label
_atom_site_type_symbol
_atom_site_fract_x
_atom_site_fract_y
_atom_site_fract_z
_atom_site_U_iso_or_equiv
_atom_site_adp_type
_atom_site_occupancy
_atom_site_symmetry_multiplicity
_atom_site_calc_flag
_atom_site_refinement_flags
Pd1 Pd 0.33215(6) 0.29145(4) 0.79523(4) 0.01944(18) Uani 1 1 d .
Pd2 Pd 0.18172(6) 0.04784(5) 0.70439(4) 0.02074(18) Uani 1 1 d .
Br1 Br 0.57349(8) 0.25257(6) 0.79592(5) 0.0287(2) Uani 1 1 d .
Br2 Br 0.08742(8) 0.34027(6) 0.80280(5) 0.0274(2) Uani 1 1 d .
Br3 Br 0.42885(8) -0.03128(7) 0.68566(6) 0.0329(2) Uani 1 1 d .
Br4 Br -0.06466(8) 0.11301(7) 0.73755(6) 0.0362(2) Uani 1 1 d .
N1 N 0.3213(6) 0.0974(5) 1.0025(4) 0.0193(13) Uani 1 1 d .
N2 N 0.3118(6) 0.1685(5) 1.1258(4) 0.0251(14) Uani 1 1 d .
N3 N 0.3185(6) 0.2501(5) 1.0251(4) 0.0218(13) Uani 1 1 d .
N4 N 0.1944(6) -0.1929(5) 0.8531(4) 0.0240(14) Uani 1 1 d .
N5 N 0.1916(7) -0.2655(5) 0.9576(4) 0.0269(15) Uani 1 1 d .
N6 N 0.1790(6) -0.0861(5) 0.9381(4) 0.0194(13) Uani 1 1 d .
N7 N 0.3453(6) 0.3718(5) 0.6312(4) 0.0228(14) Uani 1 1 d .
N8 N 0.1720(6) 0.1829(5) 0.5566(4) 0.0254(14) Uani 1 1 d .
C1 C 0.3224(7) 0.2084(5) 0.9490(5) 0.0180(15) Uani 1 1 d .
C2 C 0.3119(8) 0.0762(6) 1.1086(5) 0.0256(17) Uani 1 1 d .
H2A H 0.3063 0.0040 1.1627 0.031 Uiso 1 1 calc R
C3 C 0.2948(9) 0.4881(7) 0.5789(6) 0.0303(18) Uani 1 1 d .
H3A H 0.2455 0.5383 0.6186 0.036 Uiso 1 1 calc R
C4 C 0.3093(9) 0.5398(7) 0.4719(6) 0.035(2) Uani 1 1 d .
H4A H 0.2741 0.6237 0.4379 0.042 Uiso 1 1 calc R
C5 C 0.3775(9) 0.4651(8) 0.4145(6) 0.037(2) Uani 1 1 d .
H5A H 0.3886 0.4975 0.3395 0.044 Uiso 1 1 calc R
C6 C 0.4282(9) 0.3456(7) 0.4658(5) 0.036(2) Uani 1 1 d .
H6A H 0.4746 0.2934 0.4275 0.044 Uiso 1 1 calc R
C7 C 0.4110(9) 0.3021(7) 0.5739(6) 0.040(2) Uani 1 1 d .
H7A H 0.4473 0.2185 0.6098 0.048 Uiso 1 1 calc R
C8 C 0.1857(7) -0.0841(6) 0.8378(5) 0.0177(15) Uani 1 1 d .
C9 C 0.1835(8) -0.1978(6) 1.0064(6) 0.0259(17) Uani 1 1 d .
H9A H 0.1808 -0.2223 1.0810 0.031 Uiso 1 1 calc R
C10 C 0.0853(8) 0.2949(6) 0.5394(5) 0.0263(17) Uani 1 1 d .
H10A H 0.0332 0.3145 0.5986 0.032 Uiso 1 1 calc R
C11 C 0.0679(8) 0.3822(6) 0.4416(5) 0.0303(18) Uani 1 1 d .
H11A H 0.0081 0.4610 0.4333 0.036 Uiso 1 1 calc R
C12 C 0.1398(9) 0.3522(7) 0.3550(6) 0.039(2) Uani 1 1 d .
H12A H 0.1300 0.4110 0.2861 0.047 Uiso 1 1 calc R
C13 C 0.2261(9) 0.2370(7) 0.3686(6) 0.044(2) Uani 1 1 d .
H13A H 0.2723 0.2144 0.3095 0.053 Uiso 1 1 calc R
C14 C 0.2431(9) 0.1560(7) 0.4699(5) 0.035(2) Uani 1 1 d .
H14A H 0.3069 0.0781 0.4800 0.042 Uiso 1 1 calc R
C15 C 0.1989(9) -0.2388(7) 0.7690(6) 0.0312(19) Uani 1 1 d .
H15A H 0.1976 -0.1738 0.6985 0.037 Uiso 1 1 calc R
C16 C 0.3153(8) 0.3690(6) 1.0103(5) 0.0244(17) Uani 1 1 d .
H16A H 0.3326 0.4118 0.9330 0.029 Uiso 1 1 calc R
C17 C 0.1775(7) 0.0108(6) 0.9658(5) 0.0213(16) Uani 1 1 d .
H17A H 0.1357 0.0012 1.0389 0.026 Uiso 1 1 calc R
H17B H 0.1215 0.0876 0.9177 0.026 Uiso 1 1 calc R
C18 C 0.3218(7) 0.0120(6) 0.9575(5) 0.0220(16) Uani 1 1 d .
H18A H 0.3817 -0.0687 0.9962 0.026 Uiso 1 1 calc R
H18B H 0.3581 0.0350 0.8825 0.026 Uiso 1 1 calc R
C19 C 0.1745(9) 0.4357(7) 1.0465(7) 0.039(2) Uani 1 1 d .
H19A H 0.1072 0.4388 1.0067 0.059 Uiso 1 1 calc R
H19B H 0.1690 0.5169 1.0343 0.059 Uiso 1 1 calc R
H19C H 0.1555 0.3947 1.1220 0.059 Uiso 1 1 calc R
C20 C 0.4241(10) 0.3602(7) 1.0661(7) 0.047(2) Uani 1 1 d .
H20A H 0.5131 0.3164 1.0390 0.070 Uiso 1 1 calc R
H20B H 0.4092 0.3179 1.1420 0.070 Uiso 1 1 calc R
H20C H 0.4221 0.4404 1.0543 0.070 Uiso 1 1 calc R
C21 C 0.0738(10) -0.2768(9) 0.7866(7) 0.052(3) Uani 1 1 d .
H21A H -0.0093 -0.2079 0.7827 0.078 Uiso 1 1 calc R
H21B H 0.0729 -0.3390 0.8564 0.078 Uiso 1 1 calc R
H21C H 0.0778 -0.3079 0.7320 0.078 Uiso 1 1 calc R
C22 C 0.3305(9) -0.3409(7) 0.7724(6) 0.039(2) Uani 1 1 d .
H22A H 0.4078 -0.3129 0.7606 0.059 Uiso 1 1 calc R
H22B H 0.3362 -0.3716 0.7170 0.059 Uiso 1 1 calc R
H22C H 0.3331 -0.4045 0.8416 0.059 Uiso 1 1 calc R

loop_
_atom_site_aniso_label
_atom_site_aniso_U_11
_atom_site_aniso_U_22
_atom_site_aniso_U_33
_atom_site_aniso_U_23
_atom_site_aniso_U_13
_atom_site_aniso_U_12
Pd1 0.0184(3) 0.0149(3) 0.0139(3) 0.0031(2) 0.0000(2) -0.0036(2)
Pd2 0.0168(3) 0.0192(3) 0.0165(3) -0.0007(2) 0.0003(2) -0.0028(2)
Br1 0.0192(4) 0.0250(4) 0.0250(4) 0.0054(3) -0.0005(3) -0.0056(3)
Br2 0.0193(4) 0.0267(4) 0.0221(4) 0.0029(3) -0.0031(3) -0.0045(3)
Br3 0.0177(4) 0.0284(4) 0.0293(4) 0.0043(3) 0.0017(3) -0.0009(3)
Br4 0.0170(4) 0.0400(5) 0.0316(4) 0.0005(4) 0.0010(3) -0.0044(4)
N1 0.022(3) 0.018(3) 0.015(3) -0.003(2) 0.000(2) -0.007(3)
N2 0.026(4) 0.020(3) 0.019(3) 0.003(3) -0.002(3) -0.007(3)
N3 0.020(3) 0.015(3) 0.019(3) 0.000(2) 0.001(2) -0.002(3)
N4 0.027(4) 0.024(3) 0.020(3) -0.006(3) 0.001(3) -0.011(3)
N5 0.030(4) 0.025(3) 0.023(3) -0.003(3) -0.001(3) -0.013(3)
N6 0.018(3) 0.017(3) 0.018(3) -0.001(2) -0.002(2) -0.006(3)
N7 0.019(3) 0.026(3) 0.018(3) -0.003(3) 0.003(2) -0.009(3)
N8 0.026(4) 0.020(3) 0.019(3) -0.002(3) -0.003(3) 0.001(3)
C1 0.017(4) 0.014(3) 0.015(3) 0.000(3) -0.003(3) -0.001(3)
C2 0.025(4) 0.015(3) 0.022(4) 0.007(3) -0.002(3) -0.005(3)
C3 0.038(5) 0.024(4) 0.025(4) 0.000(3) -0.008(3) -0.012(4)
C4 0.046(6) 0.026(4) 0.023(4) 0.006(3) -0.008(4) -0.012(4)
C5 0.034(5) 0.047(5) 0.018(4) 0.005(4) 0.000(3) -0.021(4)
C6 0.039(5) 0.038(5) 0.021(4) -0.004(4) -0.005(4) -0.007(4)
C7 0.035(5) 0.030(4) 0.027(4) 0.000(4) 0.011(4) 0.000(4)
C8 0.018(4) 0.020(3) 0.013(3) -0.005(3) -0.003(3) -0.005(3)
C9 0.022(4) 0.024(4) 0.026(4) -0.003(3) 0.001(3) -0.008(3)
C10 0.030(5) 0.026(4) 0.020(4) -0.009(3) 0.001(3) -0.007(3)
C11 0.038(5) 0.020(4) 0.023(4) -0.001(3) -0.007(3) -0.004(4)
C12 0.044(6) 0.031(4) 0.022(4) 0.001(4) -0.006(4) 0.000(4)
C13 0.042(6) 0.037(5) 0.018(4) 0.002(4) 0.004(4) 0.006(4)
C14 0.033(5) 0.027(4) 0.028(4) -0.004(3) 0.002(4) -0.001(4)
C15 0.038(5) 0.034(4) 0.030(4) -0.018(4) 0.006(4) -0.019(4)
C16 0.031(5) 0.015(3) 0.024(4) -0.001(3) 0.000(3) -0.010(3)
C17 0.023(4) 0.019(3) 0.017(3) -0.004(3) 0.002(3) -0.007(3)
C18 0.022(4) 0.015(3) 0.021(3) 0.000(3) -0.002(3) -0.004(3)
C19 0.035(5) 0.022(4) 0.058(5) -0.014(4) 0.001(4) -0.009(4)
C20 0.040(6) 0.033(5) 0.067(6) -0.012(5) -0.006(5) -0.017(4)
C21 0.047(7) 0.075(7) 0.054(6) -0.035(6) -0.002(5) -0.030(6)
C22 0.035(5) 0.040(5) 0.039(5) -0.021(4) 0.007(4) -0.005(4)

loop_
_atom_type_symbol
_atom_type_description
_atom_type_scat_dispersion_real
_atom_type_scat_dispersion_imag
_atom_type_scat_source
C C 0.0033 0.0016 'International Tables Vol C Tables 4.2.6.8 and 6.1.1.4'
H H 0.0000 0.0000 'International Tables Vol C Tables 4.2.6.8 and 6.1.1.4'
Br Br -0.2901 2.4595 'International Tables Vol C Tables 4.2.6.8 and 6.1.1.4'
N N 0.0061 0.0033 'International Tables Vol C Tables 4.2.6.8 and 6.1.1.4'
Pd Pd -0.9988 1.0072 'International Tables Vol C Tables 4.2.6.8 and 6.1.1.4'

loop_
_geom_angle_atom_site_label_1
_geom_angle_atom_site_label_2
_geom_angle_atom_site_label_3
_geom_angle
C1 Pd1 N7 177.3(2)
C1 Pd1 Br2 88.6(2)
N7 Pd1 Br2 91.75(17)
C1 Pd1 Br1 89.4(2)
N7 Pd1 Br1 90.37(17)
Br2 Pd1 Br1 175.42(3)
C8 Pd2 N8 175.7(3)
C8 Pd2 Br4 86.8(2)
N8 Pd2 Br4 91.89(18)
C8 Pd2 Br3 88.3(2)
N8 Pd2 Br3 93.02(18)
Br4 Pd2 Br3 175.08(3)
C1 N1 C2 108.8(5)
C1 N1 C18 126.6(5)
C2 N1 C18 124.5(5)
C2 N2 N3 102.8(5)
C1 N3 N2 113.0(5)
C1 N3 C16 127.3(5)
N2 N3 C16 119.7(5)
C8 N4 N5 114.3(5)
C8 N4 C15 125.7(6)
N5 N4 C15 119.8(5)
C9 N5 N4 103.1(6)
C9 N6 C8 107.6(6)
C9 N6 C17 126.4(6)
C8 N6 C17 125.8(5)
C3 N7 C7 117.2(6)
C3 N7 Pd1 124.8(5)
C7 N7 Pd1 118.0(5)
C10 N8 C14 117.0(6)
C10 N8 Pd2 122.7(5)
C14 N8 Pd2 119.8(5)
N1 C1 N3 104.1(5)
N1 C1 Pd1 128.1(5)
N3 C1 Pd1 127.8(5)
N2 C2 N1 111.3(6)
N2 C2 H2A 124.3
N1 C2 H2A 124.3
N7 C3 C4 124.1(7)
N7 C3 H3A 117.9
C4 C3 H3A 117.9
C3 C4 C5 117.4(7)
C3 C4 H4A 121.3
C5 C4 H4A 121.3
C6 C5 C4 119.7(7)
C6 C5 H5A 120.1
C4 C5 H5A 120.1
C5 C6 C7 118.6(8)
C5 C6 H6A 120.7
C7 C6 H6A 120.7
N7 C7 C6 123.0(7)
N7 C7 H7A 118.5
C6 C7 H7A 118.5
N4 C8 N6 103.1(5)
N4 C8 Pd2 128.1(5)
N6 C8 Pd2 128.7(5)
N5 C9 N6 111.8(6)
N5 C9 H9A 124.1
N6 C9 H9A 124.1
N8 C10 C11 123.8(6)
N8 C10 H10A 118.1
C11 C10 H10A 118.1
C10 C11 C12 118.0(7)
C10 C11 H11A 121.0
C12 C11 H11A 121.0
C13 C12 C11 120.1(7)
C13 C12 H12A 119.9
C11 C12 H12A 119.9
C14 C13 C12 118.2(7)
C14 C13 H13A 120.9
C12 C13 H13A 120.9
N8 C14 C13 122.7(7)
N8 C14 H14A 118.7
C13 C14 H14A 118.7
N4 C15 C22 108.1(7)
N4 C15 C21 109.7(6)
C22 C15 C21 112.0(7)
N4 C15 H15A 109.0
C22 C15 H15A 109.0
C21 C15 H15A 109.0
N3 C16 C20 110.3(6)
N3 C16 C19 108.2(6)
C20 C16 C19 113.3(7)
N3 C16 H16A 108.3
C20 C16 H16A 108.3
C19 C16 H16A 108.3
N6 C17 C18 110.6(5)
N6 C17 H17A 109.5
C18 C17 H17A 109.5
N6 C17 H17B 109.5
C18 C17 H17B 109.5
H17A C17 H17B 108.1
N1 C18 C17 110.0(5)
N1 C18 H18A 109.7
C17 C18 H18A 109.7
N1 C18 H18B 109.7
C17 C18 H18B 109.7
H18A C18 H18B 108.2
C16 C19 H19A 109.5
C16 C19 H19B 109.5
H19A C19 H19B 109.5
C16 C19 H19C 109.5
H19A C19 H19C 109.5
H19B C19 H19C 109.5
C16 C20 H20A 109.5
C16 C20 H20B 109.5
H20A C20 H20B 109.5
C16 C20 H20C 109.5
H20A C20 H20C 109.5
H20B C20 H20C 109.5
C15 C21 H21A 109.5
C15 C21 H21B 109.5
H21A C21 H21B 109.5
C15 C21 H21C 109.5
H21A C21 H21C 109.5
H21B C21 H21C 109.5
C15 C22 H22A 109.5
C15 C22 H22B 109.5
H22A C22 H22B 109.5
C15 C22 H22C 109.5
H22A C22 H22C 109.5
H22B C22 H22C 109.5

loop_
_geom_bond_atom_site_label_1
_geom_bond_atom_site_label_2
_geom_bond_distance
Pd1 C1 1.964(6)
Pd1 N7 2.083(5)
Pd1 Br2 2.4244(10)
Pd1 Br1 2.4256(11)
Pd2 C8 1.945(6)
Pd2 N8 2.084(5)
Pd2 Br4 2.4258(11)
Pd2 Br3 2.4261(11)
N1 C1 1.332(8)
N1 C2 1.371(8)
N1 C18 1.475(8)
N2 C2 1.314(9)
N2 N3 1.378(7)
N3 C1 1.355(8)
N3 C16 1.462(8)
N4 C8 1.311(8)
N4 N5 1.375(7)
N4 C15 1.496(9)
N5 C9 1.279(9)
N6 C9 1.365(8)
N6 C8 1.368(8)
N6 C17 1.452(8)
N7 C3 1.328(9)
N7 C7 1.336(9)
N8 C10 1.345(9)
N8 C14 1.369(9)
C2 H2A 0.9500
C3 C4 1.360(9)
C3 H3A 0.9500
C4 C5 1.388(11)
C4 H4A 0.9500
C5 C6 1.358(11)
C5 H5A 0.9500
C6 C7 1.370(10)
C6 H6A 0.9500
C7 H7A 0.9500
C9 H9A 0.9500
C10 C11 1.368(9)
C10 H10A 0.9500
C11 C12 1.384(10)
C11 H11A 0.9500
C12 C13 1.383(11)
C12 H12A 0.9500
C13 C14 1.374(10)
C13 H13A 0.9500
C14 H14A 0.9500
C15 C22 1.509(11)
C15 C21 1.532(11)
C15 H15A 1.0000
C16 C20 1.481(11)
C16 C19 1.505(11)
C16 H16A 1.0000
C17 C18 1.523(10)
C17 H17A 0.9900
C17 H17B 0.9900
C18 H18A 0.9900
C18 H18B 0.9900
C19 H19A 0.9800
C19 H19B 0.9800
C19 H19C 0.9800
C20 H20A 0.9800
C20 H20B 0.9800
C20 H20C 0.9800
C21 H21A 0.9800
C21 H21B 0.9800
C21 H21C 0.9800
C22 H22A 0.9800
C22 H22B 0.9800
C22 H22C 0.9800

loop_
_geom_torsion_atom_site_label_1
_geom_torsion_atom_site_label_2
_geom_torsion_atom_site_label_3
_geom_torsion_atom_site_label_4
_geom_torsion
C2 N2 N3 C1 0.1(8)
C2 N2 N3 C16 177.7(6)
C8 N4 N5 C9 -1.3(8)
C15 N4 N5 C9 -177.9(7)
C1 Pd1 N7 C3 166(5)
Br2 Pd1 N7 C3 68.1(6)
Br1 Pd1 N7 C3 -107.8(6)
C1 Pd1 N7 C7 -15(6)
Br2 Pd1 N7 C7 -112.9(6)
Br1 Pd1 N7 C7 71.2(6)
C8 Pd2 N8 C10 114(3)
Br4 Pd2 N8 C10 41.2(6)
Br3 Pd2 N8 C10 -139.1(6)
C8 Pd2 N8 C14 -58(4)
Br4 Pd2 N8 C14 -130.5(6)
Br3 Pd2 N8 C14 49.2(6)
C2 N1 C1 N3 2.1(8)
C18 N1 C1 N3 178.8(6)
C2 N1 C1 Pd1 -179.3(5)
C18 N1 C1 Pd1 -2.6(10)
N2 N3 C1 N1 -1.4(8)
C16 N3 C1 N1 -178.8(7)
N2 N3 C1 Pd1 180.0(5)
C16 N3 C1 Pd1 2.6(11)
N7 Pd1 C1 N1 -15(6)
Br2 Pd1 C1 N1 83.5(6)
Br1 Pd1 C1 N1 -100.7(6)
N7 Pd1 C1 N3 163(5)
Br2 Pd1 C1 N3 -98.2(6)
Br1 Pd1 C1 N3 77.6(6)
N3 N2 C2 N1 1.3(8)
C1 N1 C2 N2 -2.2(9)
C18 N1 C2 N2 -179.1(6)
C7 N7 C3 C4 -1.9(12)
Pd1 N7 C3 C4 177.1(6)
N7 C3 C4 C5 2.2(13)
C3 C4 C5 C6 -0.9(13)
C4 C5 C6 C7 -0.4(13)
C3 N7 C7 C6 0.5(13)
Pd1 N7 C7 C6 -178.6(7)
C5 C6 C7 N7 0.6(14)
N5 N4 C8 N6 1.1(8)
C15 N4 C8 N6 177.4(6)
N5 N4 C8 Pd2 -178.5(5)
C15 N4 C8 Pd2 -2.1(11)
C9 N6 C8 N4 -0.4(8)
C17 N6 C8 N4 175.5(6)
C9 N6 C8 Pd2 179.1(5)
C17 N6 C8 Pd2 -4.9(10)
N8 Pd2 C8 N4 24(4)
Br4 Pd2 C8 N4 96.8(7)
Br3 Pd2 C8 N4 -83.3(7)
N8 Pd2 C8 N6 -155(3)
Br4 Pd2 C8 N6 -82.7(6)
Br3 Pd2 C8 N6 97.2(6)
N4 N5 C9 N6 0.9(8)
C8 N6 C9 N5 -0.3(8)
C17 N6 C9 N5 -176.3(7)
C14 N8 C10 C11 -1.7(12)
Pd2 N8 C10 C11 -173.6(6)
N8 C10 C11 C12 2.5(13)
C10 C11 C12 C13 0.1(13)
C11 C12 C13 C14 -3.3(14)
C10 N8 C14 C13 -1.7(12)
Pd2 N8 C14 C13 170.4(7)
C12 C13 C14 N8 4.2(14)
C8 N4 C15 C22 120.4(8)
N5 N4 C15 C22 -63.4(8)
C8 N4 C15 C21 -117.1(8)
N5 N4 C15 C21 59.1(10)
C1 N3 C16 C20 -128.0(8)
N2 N3 C16 C20 54.8(9)
C1 N3 C16 C19 107.6(8)
N2 N3 C16 C19 -69.6(8)
C9 N6 C17 C18 93.2(8)
C8 N6 C17 C18 -82.1(8)
C1 N1 C18 C17 -99.1(8)
C2 N1 C18 C17 77.2(8)
N6 C17 C18 N1 -170.6(5)
